data_9015883
loop_
_publ_author_name
'Renard, C.'
'Daviero-Minaud S'
'Huve, M.'
'Abraham, F.'

_publ_section_title
;
 Sr4 Ru3.05 O12: a new member of the hexagonal perovskite family
 _cod_database_code 1004146
;
_journal_name_full 'Journal of Solid State Chemistry'
_journal_page_first 125
_journal_page_last 135
_journal_paper_doi 10.1006/jssc.1999.8132
_journal_volume 144
_journal_year 1999
_chemical_formula_sum 'O3 Ru0.762 Sr'
_space_group_IT_number 186
_symmetry_space_group_name_Hall 'P 6c -2c'
_symmetry_space_group_name_H-M 'P 63 m c'
_cell_angle_alpha 90
_cell_angle_beta 90
_cell_angle_gamma 120
_cell_length_a 5.566
_cell_length_b 5.566
_cell_length_c 18.18599
_cell_formula_units_Z 8
_cell_volume 487.926
_database_code_amcsd 0013973
_exptl_crystal_density_diffrn 5.791
_cod_duplicate_entry 1004146
_cod_original_formula_sum 'Sr Ru.762 O3'
_cod_database_code 9015883
_amcsd_formula_title 'O12 Ru3.05 Sr4'

loop_
_space_group_symop_operation_xyz
x,y,z
-x,-x+y,1/2+z
x-y,x,1/2+z
-y,-x,z
-y,x-y,z
x-y,-y,1/2+z
-x,-y,1/2+z
x,x-y,z
-x+y,-x,z
y,x,1/2+z
y,-x+y,1/2+z
-x+y,y,z

loop_
_atom_site_label
_atom_site_fract_x
_atom_site_fract_y
_atom_site_fract_z
_atom_site_occupancy
Sr1 0.00000 0.00000 0.00000 1.00000
Sr2 0.66667 0.33333 0.12500 1.00000
Sr3 0.33333 0.66667 0.23900 1.00000
Sr4 0.66667 0.33333 0.35600 1.00000
Ru1 0.33333 0.66667 0.05330 1.00000
Ru2 0.33333 0.66667 0.42920 1.00000
Ru3 0.00000 0.00000 0.17560 0.50000
Ru4 0.00000 0.00000 0.30940 0.55000
O1 0.51800 0.48200 -0.00200 1.00000
O2 0.17600 -0.17600 0.12200 1.00000
O3 0.83900 0.16100 0.24900 1.00000
O4 0.16600 -0.16600 0.38000 1.00000

loop_
_cod_related_entry_id
_cod_related_entry_database
_cod_related_entry_code
1 AMCSD 0013973
